data_4325247
loop_
_publ_author_name
'Ren\'e T. Boer\'e'
'Tracey L. Roemmele'
'Xin Yu'

_publ_contact_author_address
;
Department of Chemistry and Biochemistry
University of Lethbridge
Lethbridge, AB Canada
T1K 3M4
;
_publ_contact_author_email boere@uleth.ca
_publ_contact_author_fax +1-403-329-2057
_publ_contact_author_name 'R.T. Boer\'e'
_publ_contact_author_phone +1-403-329-2045
_publ_section_title
;
 Unsymmetrical 1\l3-1,2,4,6-Thiatriazinyls with Aryl and Trifluoromethyl
 Substituents: Synthesis, Crystal Structures, EPR Spectroscopy, and
 Voltammetry
;
_journal_name_full 'Inorganic Chemistry'
_journal_page_first 5123
_journal_page_last 5136
_journal_paper_doi 10.1021/ic2003996
_journal_volume 50
_journal_year 2011
_chemical_formula_moiety 'C10 H7 Cl F3 N3 S'
_chemical_formula_sum 'C10 H7 Cl F3 N3 S'
_chemical_formula_weight 293.70
_chemical_name_common 'CH3/CF3 TTA-Cl'
_chemical_name_systematic
; 
 3-trifluoromethyl-5-(4-tolyl)-1-thia-2,4,6-triazine
;
_space_group_IT_number 18
_symmetry_cell_setting orthorhombic
_symmetry_Int_Tables_number 18
_symmetry_space_group_name_Hall 'P 2 2ab'
_symmetry_space_group_name_H-M 'P 21 21 2'
_atom_sites_solution_hydrogens geom
_atom_sites_solution_primary direct
_atom_sites_solution_secondary difmap
_audit_creation_method SHELXL-97
_cell_angle_alpha 90.00
_cell_angle_beta 90.00
_cell_angle_gamma 90.00
_cell_formula_units_Z 4
_cell_length_a 14.507(3)
_cell_length_b 17.395(3)
_cell_length_c 4.7852(8)
_cell_measurement_reflns_used 4863
_cell_measurement_temperature 173(2)
_cell_measurement_theta_max 26.97
_cell_measurement_theta_min 2.34
_cell_volume 1207.5(4)
_computing_cell_refinement 'SAINT-Plus (Bruker, 2006)'
_computing_data_collection 'APEX2 (Bruker, 2006)'
_computing_data_reduction SAINT-Plus
_computing_molecular_graphics 'Mercury (Macrae <i>et al.</i>, 2006)'
_computing_publication_material 'publCIF (Westrip, 2007)'
_computing_structure_refinement 'SHELXTL (Sheldrick, 2008)'
_computing_structure_solution 'SHELXS (Sheldrick, 2008)'
_diffrn_ambient_pressure 101
_diffrn_ambient_temperature 173(2)
_diffrn_measured_fraction_theta_full 1.000
_diffrn_measured_fraction_theta_max 0.906
_diffrn_measurement_device_type
;
Bruker ApexII CCD area-detector diffractometer
;
_diffrn_measurement_method 'phi and omega scans'
_diffrn_radiation_monochromator graphite
_diffrn_radiation_probe x-ray
_diffrn_radiation_type MoK\a
_diffrn_radiation_wavelength 0.71073
_diffrn_reflns_av_R_equivalents 0.0462
_diffrn_reflns_av_sigmaI/netI 0.0407
_diffrn_reflns_limit_h_max 19
_diffrn_reflns_limit_h_min -20
_diffrn_reflns_limit_k_max 23
_diffrn_reflns_limit_k_min -23
_diffrn_reflns_limit_l_max 6
_diffrn_reflns_limit_l_min -6
_diffrn_reflns_number 12307
_diffrn_reflns_theta_full 25.25
_diffrn_reflns_theta_max 29.59
_diffrn_reflns_theta_min 1.83
_diffrn_source 'fine-focus sealed tube'
_diffrn_source_type 'Bruker D8'
_exptl_absorpt_coefficient_mu 0.511
_exptl_absorpt_correction_T_max 0.7458
_exptl_absorpt_correction_T_min 0.6435
_exptl_absorpt_correction_type multi-scan
_exptl_absorpt_process_details
; 
SADABS (Bruker, 2006)
;
_exptl_crystal_colour yellow
_exptl_crystal_density_diffrn 1.615
_exptl_crystal_description plate
_exptl_crystal_F_000 592
_exptl_crystal_recrystallization_method 'Slow cooling'
_exptl_crystal_size_max 0.31
_exptl_crystal_size_mid 0.16
_exptl_crystal_size_min 0.16
_refine_diff_density_max 0.654
_refine_diff_density_min -0.301
_refine_diff_density_rms 0.066
_refine_ls_abs_structure_details 'Flack H D (1983), Acta Cryst. A39, 876-881'
_refine_ls_abs_structure_Flack -0.03(8)
_refine_ls_extinction_method none
_refine_ls_goodness_of_fit_ref 1.031
_refine_ls_hydrogen_treatment constr
_refine_ls_matrix_type full
_refine_ls_number_parameters 192
_refine_ls_number_reflns 2987
_refine_ls_number_restraints 39
_refine_ls_restrained_S_all 1.026
_refine_ls_R_factor_all 0.0550
_refine_ls_R_factor_gt 0.0379
_refine_ls_shift/su_max 0.001
_refine_ls_shift/su_mean 0.000
_refine_ls_structure_factor_coef Fsqd
_refine_ls_weighting_details 'calc w=1/[\s^2^(Fo^2^)+(0.0599P)^2^+0.1099P] where P=(Fo^2^+2Fc^2^)/3'
_refine_ls_weighting_scheme calc
_refine_ls_wR_factor_gt 0.0965
_refine_ls_wR_factor_ref 0.1026
_reflns_number_gt 2503
_reflns_number_total 2987
_reflns_threshold_expression >2sigma(I)
_cod_data_source_file ic2003996_si_001_05.cif
_cod_data_source_block 4b_4-CH3C6H4C(CF3C)N3S-Cl
_cod_original_cell_volume 1207.6(3)
_cod_original_sg_symbol_Hall P22ab
_cod_database_code 4325247

loop_
_symmetry_equiv_pos_as_xyz
'x, y, z'
'-x, -y, z'
'-x+1/2, y+1/2, -z'
'x+1/2, -y+1/2, -z'

loop_
_atom_site_label
_atom_site_type_symbol
_atom_site_fract_x
_atom_site_fract_y
_atom_site_fract_z
_atom_site_U_iso_or_equiv
_atom_site_adp_type
_atom_site_occupancy
_atom_site_symmetry_multiplicity
_atom_site_calc_flag
_atom_site_refinement_flags
_atom_site_disorder_assembly
_atom_site_disorder_group
Cl1 Cl 1.15554(4) 0.65933(4) 0.52458(15) 0.04840(19) Uani 1 1 d . . .
S1 S 1.04367(5) 0.63407(3) 0.81737(13) 0.03877(16) Uani 1 1 d . . .
N2 N 0.90188(13) 0.72749(10) 0.5556(4) 0.0316(4) Uani 1 1 d . . .
N3 N 0.96546(14) 0.60165(11) 0.6176(4) 0.0377(5) Uani 1 1 d . . .
N1 N 1.01669(14) 0.71951(12) 0.9184(4) 0.0395(5) Uani 1 1 d . . .
C2 C 0.90719(15) 0.65141(11) 0.4969(5) 0.0302(4) Uani 1 1 d . . .
C5 C 0.77743(17) 0.66892(14) 0.1639(5) 0.0354(5) Uani 1 1 d . . .
H5 H 0.7760 0.7209 0.2087 0.042 Uiso 1 1 calc R . .
C4 C 0.84211(15) 0.62064(12) 0.2910(5) 0.0299(4) Uani 1 1 d . . .
C9 C 0.84346(17) 0.54264(13) 0.2198(5) 0.0374(5) Uani 1 1 d . . .
H9 H 0.8866 0.5101 0.3012 0.045 Uiso 1 1 calc R . .
C7 C 0.71650(17) 0.56157(15) -0.0969(5) 0.0380(6) Uani 1 1 d . . .
C3 C 0.93209(19) 0.83696(15) 0.8448(5) 0.0415(6) Uani 1 1 d . . .
C1 C 0.95204(16) 0.75346(12) 0.7640(4) 0.0316(5) Uani 1 1 d . A .
C6 C 0.71588(16) 0.63964(15) -0.0275(5) 0.0388(5) Uani 1 1 d . . .
H6 H 0.6733 0.6722 -0.1118 0.047 Uiso 1 1 calc R . .
C8 C 0.78159(15) 0.51420(14) 0.0312(6) 0.0390(5) Uani 1 1 d . . .
H8 H 0.7829 0.4621 -0.0128 0.047 Uiso 1 1 calc R . .
C10 C 0.64821(18) 0.52934(17) -0.3008(6) 0.0493(6) Uani 1 1 d . . .
H10A H 0.6704 0.4811 -0.3712 0.074 Uiso 1 1 calc R . .
H10B H 0.6403 0.5647 -0.4531 0.074 Uiso 1 1 calc R . .
H10C H 0.5901 0.5216 -0.2088 0.074 Uiso 1 1 calc R . .
F1 F 0.9493(16) 0.8841(5) 0.6588(15) 0.100(4) Uani 0.56(3) 1 d PDU A 1
F2 F 0.9757(5) 0.8576(5) 1.0734(17) 0.066(2) Uani 0.56(3) 1 d PDU A 1
F3 F 0.8437(6) 0.8421(5) 0.922(3) 0.072(2) Uani 0.56(3) 1 d PDU A 1
F1A F 0.8515(9) 0.8601(8) 0.783(7) 0.104(6) Uani 0.44(3) 1 d PDU A 2
F2A F 0.9864(11) 0.8820(7) 0.686(3) 0.090(4) Uani 0.44(3) 1 d PDU A 2
F3A F 0.9526(15) 0.8508(7) 1.0999(16) 0.101(4) Uani 0.44(3) 1 d PDU A 2

loop_
_atom_site_aniso_label
_atom_site_aniso_U_11
_atom_site_aniso_U_22
_atom_site_aniso_U_33
_atom_site_aniso_U_23
_atom_site_aniso_U_13
_atom_site_aniso_U_12
Cl1 0.0370(3) 0.0492(4) 0.0590(4) -0.0084(3) -0.0005(3) 0.0036(3)
S1 0.0422(3) 0.0347(3) 0.0394(3) 0.0019(2) -0.0064(3) 0.0072(3)
N2 0.0371(10) 0.0264(9) 0.0311(9) 0.0007(7) 0.0029(8) -0.0006(8)
N3 0.0406(11) 0.0281(9) 0.0442(10) 0.0014(8) -0.0041(9) 0.0013(9)
N1 0.0448(12) 0.0372(10) 0.0364(10) -0.0050(9) -0.0039(9) 0.0054(9)
C2 0.0324(10) 0.0271(10) 0.0310(10) 0.0010(9) 0.0064(9) -0.0008(9)
C5 0.0394(13) 0.0303(11) 0.0365(12) -0.0005(10) 0.0032(11) -0.0015(10)
C4 0.0293(11) 0.0266(10) 0.0339(10) -0.0008(9) 0.0067(9) -0.0023(9)
C9 0.0350(12) 0.0291(11) 0.0483(14) -0.0027(10) 0.0053(12) -0.0010(10)
C7 0.0353(12) 0.0424(13) 0.0362(12) -0.0052(10) 0.0096(10) -0.0102(11)
C3 0.0478(15) 0.0330(12) 0.0436(13) -0.0048(11) -0.0011(12) 0.0015(11)
C1 0.0346(11) 0.0298(10) 0.0304(10) -0.0009(8) 0.0049(10) -0.0019(10)
C6 0.0357(11) 0.0409(12) 0.0397(12) 0.0002(11) -0.0006(11) -0.0001(11)
C8 0.0369(12) 0.0333(12) 0.0469(13) -0.0087(11) 0.0099(12) -0.0054(10)
C10 0.0434(14) 0.0586(16) 0.0459(13) -0.0093(13) -0.0001(13) -0.0108(13)
F1 0.227(13) 0.031(3) 0.041(2) 0.0082(17) 0.041(4) 0.018(5)
F2 0.062(4) 0.056(3) 0.081(5) -0.040(3) -0.037(3) 0.017(2)
F3 0.047(2) 0.039(3) 0.131(5) -0.020(3) 0.015(4) 0.012(2)
F1A 0.055(5) 0.042(5) 0.215(17) -0.055(7) -0.053(7) 0.018(4)
F2A 0.116(7) 0.031(4) 0.122(9) 0.005(4) 0.051(5) -0.015(4)
F3A 0.235(12) 0.046(4) 0.022(3) -0.001(3) 0.015(5) 0.028(6)

loop_
_atom_type_symbol
_atom_type_description
_atom_type_scat_dispersion_real
_atom_type_scat_dispersion_imag
_atom_type_scat_source
C C 0.0033 0.0016 'International Tables Vol C Tables 4.2.6.8 and 6.1.1.4'
H H 0.0000 0.0000 'International Tables Vol C Tables 4.2.6.8 and 6.1.1.4'
N N 0.0061 0.0033 'International Tables Vol C Tables 4.2.6.8 and 6.1.1.4'
F F 0.0171 0.0103 'International Tables Vol C Tables 4.2.6.8 and 6.1.1.4'
S S 0.1246 0.1234 'International Tables Vol C Tables 4.2.6.8 and 6.1.1.4'
Cl Cl 0.1484 0.1585 'International Tables Vol C Tables 4.2.6.8 and 6.1.1.4'

loop_
_exptl_crystal_face_index_h
_exptl_crystal_face_index_k
_exptl_crystal_face_index_l
_exptl_crystal_face_perp_dist
-1.00 1.00 -1.00 0.1400
-0.50 0.50 2.00 0.0800
0.50 -0.50 -2.00 0.0600
-0.50 0.50 -1.00 0.1200
1.00 -1.00 1.00 0.0700
0.50 -0.50 0.00 0.0600
-0.50 -0.50 1.00 0.0900
0.50 0.50 -1.00 0.0700
-0.50 1.50 -2.00 0.1100
0.50 -1.50 2.00 0.0900
-1.50 0.50 -2.00 0.1300
0.50 1.50 0.00 0.0800
0.00 -2.00 -1.00 0.0700
0.50 -0.50 -1.00 0.0400
-0.50 0.50 1.00 0.1000
1.50 -0.50 -2.00 0.0500
-1.50 0.50 2.00 0.1200
1.00 1.00 1.00 0.0700
-0.50 0.50 0.00 0.1500

loop_
_geom_angle_atom_site_label_1
_geom_angle_atom_site_label_2
_geom_angle_atom_site_label_3
_geom_angle
N3 S1 N1 109.56(11)
N3 S1 Cl1 102.47(8)
N1 S1 Cl1 100.78(9)
C1 N2 C2 117.47(19)
C2 N3 S1 118.74(16)
C1 N1 S1 114.44(16)
N3 C2 N2 125.3(2)
N3 C2 C4 117.39(18)
N2 C2 C4 117.33(19)
C6 C5 C4 120.2(2)
C6 C5 H5 119.9
C4 C5 H5 119.9
C5 C4 C9 119.1(2)
C5 C4 C2 120.35(19)
C9 C4 C2 120.6(2)
C8 C9 C4 120.2(2)
C8 C9 H9 119.9
C4 C9 H9 119.9
C8 C7 C6 118.3(2)
C8 C7 C10 120.8(2)
C6 C7 C10 120.9(2)
F1 C3 F1A 78.9(9)
F1 C3 F3A 121.0(7)
F1A C3 F3A 112.2(9)
F1 C3 F2 108.7(7)
F1A C3 F2 123.5(10)
F1 C3 F3 110.4(8)
F3A C3 F3 87.0(8)
F2 C3 F3 102.4(5)
F1A C3 F2A 102.8(13)
F3A C3 F2A 107.0(9)
F2 C3 F2A 91.6(7)
F3 C3 F2A 132.7(7)
F1 C3 C1 114.2(5)
F1A C3 C1 114.5(4)
F3A C3 C1 112.0(5)
F2 C3 C1 112.3(4)
F3 C3 C1 108.3(4)
F2A C3 C1 107.4(6)
N2 C1 N1 131.2(2)
N2 C1 C3 114.4(2)
N1 C1 C3 114.4(2)
C5 C6 C7 120.9(2)
C5 C6 H6 119.6
C7 C6 H6 119.6
C9 C8 C7 121.4(2)
C9 C8 H8 119.3
C7 C8 H8 119.3
C7 C10 H10A 109.5
C7 C10 H10B 109.5
H10A C10 H10B 109.5
C7 C10 H10C 109.5
H10A C10 H10C 109.5
H10B C10 H10C 109.5

loop_
_geom_bond_atom_site_label_1
_geom_bond_atom_site_label_2
_geom_bond_distance
Cl1 S1 2.1886(10)
S1 N3 1.587(2)
S1 N1 1.611(2)
N2 C1 1.315(3)
N2 C2 1.355(3)
N3 C2 1.341(3)
N1 C1 1.332(3)
C2 C4 1.466(3)
C5 C6 1.377(3)
C5 C4 1.398(3)
C5 H5 0.9300
C4 C9 1.399(3)
C9 C8 1.366(3)
C9 H9 0.9300
C7 C8 1.395(4)
C7 C6 1.398(4)
C7 C10 1.500(3)
C3 F1 1.236(8)
C3 F1A 1.271(10)
C3 F3A 1.279(9)
C3 F2 1.314(6)
C3 F3 1.337(8)
C3 F2A 1.345(11)
C3 C1 1.531(3)
C6 H6 0.9300
C8 H8 0.9300
C10 H10A 0.9600
C10 H10B 0.9600
C10 H10C 0.9600

loop_
_geom_torsion_atom_site_label_1
_geom_torsion_atom_site_label_2
_geom_torsion_atom_site_label_3
_geom_torsion_atom_site_label_4
_geom_torsion
N1 S1 N3 C2 19.2(2)
Cl1 S1 N3 C2 -87.21(18)
N3 S1 N1 C1 -17.5(2)
Cl1 S1 N1 C1 90.04(17)
S1 N3 C2 N2 -8.2(3)
S1 N3 C2 C4 173.68(15)
C1 N2 C2 N3 -6.3(3)
C1 N2 C2 C4 171.79(18)
C6 C5 C4 C9 0.3(4)
C6 C5 C4 C2 -179.4(2)
N3 C2 C4 C5 177.9(2)
N2 C2 C4 C5 -0.3(3)
N3 C2 C4 C9 -1.8(3)
N2 C2 C4 C9 180.0(2)
C5 C4 C9 C8 -0.8(3)
C2 C4 C9 C8 178.9(2)
C2 N2 C1 N1 7.8(3)
C2 N2 C1 C3 -171.6(2)
S1 N1 C1 N2 5.4(3)
S1 N1 C1 C3 -175.18(18)
F1 C3 C1 N2 -63.1(12)
F1A C3 C1 N2 25.3(18)
F3A C3 C1 N2 154.5(11)
F2 C3 C1 N2 172.6(5)
F3 C3 C1 N2 60.3(6)
F2A C3 C1 N2 -88.2(8)
F1 C3 C1 N1 117.4(12)
F1A C3 C1 N1 -154.2(18)
F3A C3 C1 N1 -25.0(11)
F2 C3 C1 N1 -6.9(6)
F3 C3 C1 N1 -119.2(6)
F2A C3 C1 N1 92.3(8)
C4 C5 C6 C7 0.3(4)
C8 C7 C6 C5 -0.5(4)
C10 C7 C6 C5 178.7(2)
C4 C9 C8 C7 0.6(4)
C6 C7 C8 C9 0.0(4)
C10 C7 C8 C9 -179.2(2)
